data_2208319
loop_
_publ_author_name
'Chu, Ji-Cheng'
'Shang, Zhen-Hua'
'Zhou, Xue-Qin'
'Liu, Dong-Zhi'

_publ_section_title '[4-(2,3-Dichlorophenyl)piperazin-1-yl][2-(2-methoxyphenylsulfanyl)phenyl]methanone'
_journal_coeditor_code FL6211
_journal_issue 3
_journal_name_full 'Acta Crystallographica Section E'
_journal_page_first o1042
_journal_page_last o1043
_journal_paper_doi 10.1107/S1600536806004739
_journal_volume 62
_journal_year 2006
_chemical_formula_iupac 'C24 H22 Cl2 N2 O2 S'
_chemical_formula_moiety 'C24 H22 Cl2 N2 O2 S'
_chemical_formula_sum 'C24 H22 Cl2 N2 O2 S'
_chemical_formula_weight 473.40
_chemical_name_systematic
;
[4-(2,3-Dichlorophenyl)piperazin-1-yl][2-(2-
methoxyphenylsulfanyl)phenyl]methanone
;
_space_group_IT_number 14
_symmetry_cell_setting monoclinic
_symmetry_space_group_name_Hall '-P 2ybc'
_symmetry_space_group_name_H-M 'P 1 21/c 1'
_cell_angle_alpha 90.00
_cell_angle_beta 99.344(3)
_cell_angle_gamma 90.00
_cell_formula_units_Z 4
_cell_length_a 17.034(3)
_cell_length_b 7.6898(14)
_cell_length_c 17.229(3)
_cell_measurement_reflns_used 2087
_cell_measurement_temperature 294(2)
_cell_measurement_theta_max 21.93
_cell_measurement_theta_min 2.42
_cell_volume 2226.8(7)
_computing_cell_refinement SMART
_computing_data_collection 'SMART (Bruker, 1997)'
_computing_data_reduction 'SAINT (Bruker, 1997)'
_computing_molecular_graphics 'SHELXTL (Bruker, 1997)'
_computing_publication_material SHELXTL
_computing_structure_refinement 'SHELXL97 (Sheldrick, 1997)'
_computing_structure_solution 'SHELXS97 (Sheldrick, 1997)'
_diffrn_ambient_temperature 294(2)
_diffrn_measured_fraction_theta_full 0.995
_diffrn_measured_fraction_theta_max 0.995
_diffrn_measurement_device_type 'Bruker SMART CCD area-detector'
_diffrn_measurement_method '\f and \w'
_diffrn_radiation_monochromator graphite
_diffrn_radiation_source 'fine-focus sealed tube'
_diffrn_radiation_type MoK\a
_diffrn_radiation_wavelength 0.71073
_diffrn_reflns_av_R_equivalents 0.0537
_diffrn_reflns_av_sigmaI/netI 0.0752
_diffrn_reflns_limit_h_max 19
_diffrn_reflns_limit_h_min -21
_diffrn_reflns_limit_k_max 9
_diffrn_reflns_limit_k_min -7
_diffrn_reflns_limit_l_max 18
_diffrn_reflns_limit_l_min -21
_diffrn_reflns_number 12169
_diffrn_reflns_theta_full 26.48
_diffrn_reflns_theta_max 26.48
_diffrn_reflns_theta_min 1.21
_diffrn_standards_decay_% 0
_diffrn_standards_interval_count 0
_diffrn_standards_interval_time 0
_diffrn_standards_number 0
_exptl_absorpt_coefficient_mu 0.410
_exptl_absorpt_correction_T_max 0.921
_exptl_absorpt_correction_T_min 0.900
_exptl_absorpt_correction_type multi-scan
_exptl_absorpt_process_details '(SADABS; Bruker, 1997)'
_exptl_crystal_colour colorless
_exptl_crystal_density_diffrn 1.412
_exptl_crystal_density_method 'not measured'
_exptl_crystal_description block
_exptl_crystal_F_000 984
_exptl_crystal_size_max 0.24
_exptl_crystal_size_mid 0.22
_exptl_crystal_size_min 0.20
_refine_diff_density_max 0.219
_refine_diff_density_min -0.205
_refine_ls_extinction_method none
_refine_ls_goodness_of_fit_ref 0.985
_refine_ls_hydrogen_treatment constr
_refine_ls_matrix_type full
_refine_ls_number_parameters 282
_refine_ls_number_reflns 4587
_refine_ls_number_restraints 0
_refine_ls_restrained_S_all 1.069
_refine_ls_R_factor_all 0.1097
_refine_ls_R_factor_gt 0.0453
_refine_ls_shift/su_max 0.003
_refine_ls_shift/su_mean 0.000
_refine_ls_structure_factor_coef Fsqd
_refine_ls_weighting_details 'calc w=1/[\s^2^(Fo^2^)+(0.041P)^2^+0.1467P] where P=(Fo^2^+2Fc^2^)/3'
_refine_ls_weighting_scheme calc
_refine_ls_wR_factor_gt 0.0952
_refine_ls_wR_factor_ref 0.1074
_reflns_number_gt 2529
_reflns_number_total 4587
_reflns_threshold_expression I>2\s(I)
_cod_data_source_file fl6211.cif
_cod_data_source_block I
_cod_depositor_comments
;
The following automatic conversions were performed:
'_symmetry_cell_setting' value 'Monoclinic' changed to 'monoclinic'
according to '/home/saulius/struct/CIF-dictionaries/cif_core.dic'
dictionary named 'cif_core.dic' version 2.4.1 from 2010-06-29.

Automatic conversion script
Id: cif_fix_enum 1527 2010-12-29 10:47:43Z saulius 

The following automatic conversions were performed:

'_symmetry_cell_setting' value 'Monoclinic' changed to 'monoclinic'
according to /home/saulius/struct/CIF-dictionaries/cif_core.dic
dictionary named 'cif_core.dic' version 2.4.1 from 2010-06-29.

Automatic conversion script
Id: cif_fix_values 1715 2011-07-08 13:25:40Z adriana 
;
_cod_original_cell_volume 2226.9(7)
_cod_original_sg_symbol_H-M 'P 21/c'
_cod_database_code 2208319
_cod_database_fobs_code 2208319

loop_
_symmetry_equiv_pos_as_xyz
'x, y, z'
'-x, y+1/2, -z+1/2'
'-x, -y, -z'
'x, -y-1/2, z-1/2'

loop_
_atom_site_type_symbol
_atom_site_label
_atom_site_fract_x
_atom_site_fract_y
_atom_site_fract_z
_atom_site_U_iso_or_equiv
_atom_site_adp_type
_atom_site_calc_flag
_atom_site_refinement_flags
_atom_site_occupancy
S S1 0.34929(4) 0.02950(9) 0.03287(4) 0.0472(2) Uani d . 1
Cl Cl1 0.00184(4) 0.40743(11) 0.20221(4) 0.0617(3) Uani d . 1
Cl Cl2 -0.10471(5) 0.69113(12) 0.10512(5) 0.0741(3) Uani d . 1
O O1 0.24631(11) -0.0927(3) -0.09742(10) 0.0551(5) Uani d . 1
O O2 0.29077(11) -0.2025(2) 0.18877(11) 0.0544(5) Uani d . 1
N N1 0.26497(12) 0.0807(3) 0.20887(12) 0.0391(5) Uani d . 1
N N2 0.16291(12) 0.3634(3) 0.15770(12) 0.0400(6) Uani d . 1
C C1 0.34761(15) -0.1893(3) 0.00088(15) 0.0375(6) Uani d . 1
C C2 0.29192(16) -0.2292(4) -0.06588(15) 0.0415(7) Uani d . 1
C C3 0.28688(19) -0.3977(4) -0.09438(16) 0.0541(8) Uani d . 1
H H3 0.2496 -0.4249 -0.1384 0.065 Uiso calc R 1
C C4 0.3362(2) -0.5254(4) -0.05848(17) 0.0624(9) Uani d . 1
H H4 0.3324 -0.6381 -0.0783 0.075 Uiso calc R 1
C C5 0.3912(2) -0.4869(4) 0.00660(18) 0.0612(9) Uani d . 1
H H5 0.4246 -0.5733 0.0310 0.073 Uiso calc R 1
C C6 0.39692(17) -0.3187(4) 0.03577(16) 0.0479(7) Uani d . 1
H H6 0.4346 -0.2929 0.0796 0.057 Uiso calc R 1
C C7 0.18830(18) -0.1266(4) -0.16529(16) 0.0648(9) Uani d . 1
H H7A 0.2144 -0.1650 -0.2076 0.097 Uiso calc R 1
H H7B 0.1589 -0.0222 -0.1806 0.097 Uiso calc R 1
H H7C 0.1525 -0.2154 -0.1533 0.097 Uiso calc R 1
C C8 0.42141(15) 0.0236(3) 0.11991(14) 0.0368(6) Uani d . 1
C C9 0.50035(17) 0.0597(4) 0.11614(17) 0.0474(7) Uani d . 1
H H9 0.5157 0.0813 0.0677 0.057 Uiso calc R 1
C C10 0.55623(17) 0.0638(4) 0.18328(18) 0.0520(8) Uani d . 1
H H10 0.6092 0.0875 0.1802 0.062 Uiso calc R 1
C C11 0.53368(16) 0.0328(4) 0.25508(17) 0.0477(8) Uani d . 1
H H11 0.5715 0.0357 0.3005 0.057 Uiso calc R 1
C C12 0.45597(16) -0.0023(3) 0.26019(15) 0.0411(7) Uani d . 1
H H12 0.4413 -0.0235 0.3090 0.049 Uiso calc R 1
C C13 0.39881(14) -0.0065(3) 0.19291(14) 0.0334(6) Uani d . 1
C C14 0.31333(15) -0.0512(4) 0.19698(14) 0.0362(6) Uani d . 1
C C15 0.17878(15) 0.0583(3) 0.19848(16) 0.0425(7) Uani d . 1
H H15A 0.1603 0.0800 0.2480 0.051 Uiso calc R 1
H H15B 0.1651 -0.0604 0.1826 0.051 Uiso calc R 1
C C16 0.13837(15) 0.1828(3) 0.13653(15) 0.0425(7) Uani d . 1
H H16A 0.1527 0.1536 0.0859 0.051 Uiso calc R 1
H H16B 0.0811 0.1723 0.1324 0.051 Uiso calc R 1
C C17 0.24925(15) 0.3804(3) 0.16169(16) 0.0456(7) Uani d . 1
H H17A 0.2654 0.4995 0.1740 0.055 Uiso calc R 1
H H17B 0.2640 0.3506 0.1113 0.055 Uiso calc R 1
C C18 0.29031(16) 0.2604(3) 0.22434(17) 0.0490(8) Uani d . 1
H H18A 0.3474 0.2685 0.2263 0.059 Uiso calc R 1
H H18B 0.2782 0.2960 0.2751 0.059 Uiso calc R 1
C C19 0.11593(16) 0.4963(3) 0.11632(14) 0.0377(7) Uani d . 1
C C20 0.14566(18) 0.6062(4) 0.06411(16) 0.0509(8) Uani d . 1
H H20 0.1972 0.5899 0.0540 0.061 Uiso calc R 1
C C21 0.0998(2) 0.7396(4) 0.02689(17) 0.0590(9) Uani d . 1
H H21 0.1212 0.8141 -0.0067 0.071 Uiso calc R 1
C C22 0.0230(2) 0.7628(4) 0.03910(17) 0.0587(9) Uani d . 1
H H22 -0.0083 0.8499 0.0124 0.070 Uiso calc R 1
C C23 -0.00755(16) 0.6563(4) 0.09105(16) 0.0463(7) Uani d . 1
C C24 0.03886(16) 0.5262(3) 0.13112(14) 0.0412(7) Uani d . 1

loop_
_atom_site_aniso_label
_atom_site_aniso_U_11
_atom_site_aniso_U_22
_atom_site_aniso_U_33
_atom_site_aniso_U_12
_atom_site_aniso_U_13
_atom_site_aniso_U_23
S1 0.0574(5) 0.0375(4) 0.0431(4) 0.0030(4) -0.0026(3) -0.0008(4)
Cl1 0.0486(5) 0.0746(6) 0.0648(5) 0.0047(4) 0.0178(4) 0.0180(4)
Cl2 0.0577(6) 0.0848(7) 0.0774(6) 0.0291(5) 0.0040(4) -0.0028(5)
O1 0.0572(13) 0.0530(13) 0.0492(12) 0.0046(10) -0.0091(10) -0.0010(10)
O2 0.0521(13) 0.0280(11) 0.0827(15) -0.0038(10) 0.0097(11) 0.0015(10)
N1 0.0306(13) 0.0322(13) 0.0534(14) -0.0015(10) 0.0036(10) -0.0028(11)
N2 0.0341(14) 0.0304(12) 0.0541(15) -0.0041(10) 0.0028(11) -0.0008(11)
C1 0.0443(17) 0.0341(16) 0.0350(15) -0.0039(13) 0.0091(13) 0.0025(13)
C2 0.0484(18) 0.0415(18) 0.0354(16) -0.0037(14) 0.0096(14) 0.0014(14)
C3 0.072(2) 0.048(2) 0.0407(17) -0.0072(17) 0.0046(15) -0.0037(16)
C4 0.099(3) 0.0386(18) 0.051(2) -0.0008(19) 0.0151(19) -0.0046(16)
C5 0.085(2) 0.041(2) 0.058(2) 0.0092(17) 0.0106(18) 0.0037(17)
C6 0.059(2) 0.0382(18) 0.0439(17) -0.0013(15) 0.0008(14) 0.0023(14)
C7 0.060(2) 0.078(2) 0.0501(19) -0.0023(18) -0.0091(16) -0.0002(18)
C8 0.0409(17) 0.0286(14) 0.0399(16) -0.0016(12) 0.0036(13) -0.0012(12)
C9 0.0469(19) 0.0486(19) 0.0493(18) -0.0058(15) 0.0157(15) -0.0089(15)
C10 0.0367(17) 0.051(2) 0.070(2) -0.0034(14) 0.0128(16) -0.0092(17)
C11 0.0365(18) 0.0486(18) 0.0528(19) 0.0085(14) -0.0082(14) -0.0100(15)
C12 0.0420(18) 0.0413(17) 0.0394(16) 0.0065(13) 0.0044(13) -0.0011(13)
C13 0.0334(15) 0.0248(14) 0.0416(16) 0.0023(11) 0.0046(12) -0.0031(12)
C14 0.0390(17) 0.0318(16) 0.0360(15) -0.0011(13) 0.0010(12) 0.0029(13)
C15 0.0363(17) 0.0380(16) 0.0529(17) -0.0017(13) 0.0065(13) 0.0030(14)
C16 0.0373(16) 0.0390(17) 0.0496(17) -0.0064(13) 0.0026(13) 0.0027(14)
C17 0.0330(17) 0.0317(16) 0.072(2) -0.0052(13) 0.0091(14) -0.0077(15)
C18 0.0356(16) 0.0355(17) 0.073(2) 0.0005(13) -0.0010(14) -0.0151(16)
C19 0.0420(17) 0.0345(16) 0.0352(15) -0.0004(13) 0.0018(13) -0.0025(13)
C20 0.055(2) 0.0482(19) 0.0503(18) -0.0024(16) 0.0112(15) 0.0037(16)
C21 0.073(2) 0.050(2) 0.054(2) -0.0099(18) 0.0100(17) 0.0107(16)
C22 0.073(2) 0.0437(19) 0.053(2) 0.0062(17) -0.0108(17) 0.0039(16)
C23 0.0486(19) 0.0432(18) 0.0440(17) 0.0028(15) -0.0022(14) -0.0053(15)
C24 0.0433(17) 0.0411(16) 0.0377(16) 0.0030(14) 0.0021(13) 0.0024(14)

loop_
_atom_type_symbol
_atom_type_description
_atom_type_scat_dispersion_real
_atom_type_scat_dispersion_imag
_atom_type_scat_source
C C 0.0033 0.0016 'International Tables Vol C Tables 4.2.6.8 and 6.1.1.4'
H H 0.0000 0.0000 'International Tables Vol C Tables 4.2.6.8 and 6.1.1.4'
N N 0.0061 0.0033 'International Tables Vol C Tables 4.2.6.8 and 6.1.1.4'
O O 0.0106 0.0060 'International Tables Vol C Tables 4.2.6.8 and 6.1.1.4'
S S 0.1246 0.1234 'International Tables Vol C Tables 4.2.6.8 and 6.1.1.4'
Cl Cl 0.1484 0.1585 'International Tables Vol C Tables 4.2.6.8 and 6.1.1.4'

loop_
_geom_angle_atom_site_label_1
_geom_angle_atom_site_label_2
_geom_angle_atom_site_label_3
_geom_angle
C1 S1 C8 102.28(12)
C2 O1 C7 117.4(2)
C14 N1 C18 124.9(2)
C14 N1 C15 121.4(2)
C18 N1 C15 113.3(2)
C19 N2 C17 116.1(2)
C19 N2 C16 116.1(2)
C17 N2 C16 109.7(2)
C6 C1 C2 118.9(2)
C6 C1 S1 125.0(2)
C2 C1 S1 116.0(2)
O1 C2 C3 125.5(3)
O1 C2 C1 115.1(2)
C3 C2 C1 119.4(3)
C4 C3 C2 120.8(3)
C4 C3 H3 119.6
C2 C3 H3 119.6
C5 C4 C3 120.1(3)
C5 C4 H4 120.0
C3 C4 H4 120.0
C4 C5 C6 119.8(3)
C4 C5 H5 120.1
C6 C5 H5 120.1
C1 C6 C5 121.0(3)
C1 C6 H6 119.5
C5 C6 H6 119.5
O1 C7 H7A 109.5
O1 C7 H7B 109.5
H7A C7 H7B 109.5
O1 C7 H7C 109.5
H7A C7 H7C 109.5
H7B C7 H7C 109.5
C9 C8 C13 119.2(2)
C9 C8 S1 119.9(2)
C13 C8 S1 120.7(2)
C10 C9 C8 120.7(3)
C10 C9 H9 119.7
C8 C9 H9 119.7
C11 C10 C9 119.8(3)
C11 C10 H10 120.1
C9 C10 H10 120.1
C12 C11 C10 120.5(3)
C12 C11 H11 119.8
C10 C11 H11 119.8
C11 C12 C13 120.4(2)
C11 C12 H12 119.8
C13 C12 H12 119.8
C12 C13 C8 119.4(2)
C12 C13 C14 121.2(2)
C8 C13 C14 119.3(2)
O2 C14 N1 123.1(2)
O2 C14 C13 119.8(2)
N1 C14 C13 117.1(2)
N1 C15 C16 110.2(2)
N1 C15 H15A 109.6
C16 C15 H15A 109.6
N1 C15 H15B 109.6
C16 C15 H15B 109.6
H15A C15 H15B 108.1
N2 C16 C15 110.0(2)
N2 C16 H16A 109.7
C15 C16 H16A 109.7
N2 C16 H16B 109.7
C15 C16 H16B 109.7
H16A C16 H16B 108.2
N2 C17 C18 109.0(2)
N2 C17 H17A 109.9
C18 C17 H17A 109.9
N2 C17 H17B 109.9
C18 C17 H17B 109.9
H17A C17 H17B 108.3
N1 C18 C17 111.1(2)
N1 C18 H18A 109.4
C17 C18 H18A 109.4
N1 C18 H18B 109.4
C17 C18 H18B 109.4
H18A C18 H18B 108.0
C20 C19 C24 118.1(3)
C20 C19 N2 122.0(2)
C24 C19 N2 119.9(2)
C21 C20 C19 120.9(3)
C21 C20 H20 119.5
C19 C20 H20 119.5
C22 C21 C20 120.5(3)
C22 C21 H21 119.8
C20 C21 H21 119.8
C21 C22 C23 119.6(3)
C21 C22 H22 120.2
C23 C22 H22 120.2
C22 C23 C24 120.5(3)
C22 C23 Cl2 118.1(2)
C24 C23 Cl2 121.5(2)
C23 C24 C19 120.3(2)
C23 C24 Cl1 119.3(2)
C19 C24 Cl1 120.3(2)

loop_
_geom_bond_atom_site_label_1
_geom_bond_atom_site_label_2
_geom_bond_distance
S1 C1 1.769(3)
S1 C8 1.778(3)
Cl1 C24 1.727(3)
Cl2 C23 1.732(3)
O1 C2 1.365(3)
O1 C7 1.427(3)
O2 C14 1.226(3)
N1 C14 1.343(3)
N1 C18 1.459(3)
N1 C15 1.460(3)
N2 C19 1.417(3)
N2 C17 1.467(3)
N2 C16 1.479(3)
C1 C6 1.376(4)
C1 C2 1.401(3)
C2 C3 1.383(4)
C3 C4 1.373(4)
C3 H3 0.9300
C4 C5 1.372(4)
C4 H4 0.9300
C5 C6 1.385(4)
C5 H5 0.9300
C6 H6 0.9300
C7 H7A 0.9600
C7 H7B 0.9600
C7 H7C 0.9600
C8 C9 1.385(4)
C8 C13 1.393(3)
C9 C10 1.374(4)
C9 H9 0.9300
C10 C11 1.374(4)
C10 H10 0.9300
C11 C12 1.368(3)
C11 H11 0.9300
C12 C13 1.388(3)
C12 H12 0.9300
C13 C14 1.509(3)
C15 C16 1.513(3)
C15 H15A 0.9700
C15 H15B 0.9700
C16 H16A 0.9700
C16 H16B 0.9700
C17 C18 1.503(4)
C17 H17A 0.9700
C17 H17B 0.9700
C18 H18A 0.9700
C18 H18B 0.9700
C19 C20 1.389(3)
C19 C24 1.396(4)
C20 C21 1.382(4)
C20 H20 0.9300
C21 C22 1.369(4)
C21 H21 0.9300
C22 C23 1.376(4)
C22 H22 0.9300
C23 C24 1.388(4)

loop_
_geom_torsion_atom_site_label_1
_geom_torsion_atom_site_label_2
_geom_torsion_atom_site_label_3
_geom_torsion_atom_site_label_4
_geom_torsion
C8 S1 C1 C6 -4.3(3)
C8 S1 C1 C2 176.6(2)
C7 O1 C2 C3 0.3(4)
C7 O1 C2 C1 -179.7(2)
C6 C1 C2 O1 -179.0(2)
S1 C1 C2 O1 0.1(3)
C6 C1 C2 C3 1.0(4)
S1 C1 C2 C3 -179.9(2)
O1 C2 C3 C4 179.4(3)
C1 C2 C3 C4 -0.6(4)
C2 C3 C4 C5 0.2(5)
C3 C4 C5 C6 -0.2(5)
C2 C1 C6 C5 -1.0(4)
S1 C1 C6 C5 179.9(2)
C4 C5 C6 C1 0.6(5)
C1 S1 C8 C9 92.5(2)
C1 S1 C8 C13 -91.5(2)
C13 C8 C9 C10 0.8(4)
S1 C8 C9 C10 176.9(2)
C8 C9 C10 C11 -0.3(4)
C9 C10 C11 C12 0.1(4)
C10 C11 C12 C13 -0.2(4)
C11 C12 C13 C8 0.7(4)
C11 C12 C13 C14 177.8(2)
C9 C8 C13 C12 -0.9(4)
S1 C8 C13 C12 -177.03(19)
C9 C8 C13 C14 -178.1(2)
S1 C8 C13 C14 5.8(3)
C18 N1 C14 O2 175.5(2)
C15 N1 C14 O2 -11.5(4)
C18 N1 C14 C13 -5.2(4)
C15 N1 C14 C13 167.8(2)
C12 C13 C14 O2 -91.9(3)
C8 C13 C14 O2 85.2(3)
C12 C13 C14 N1 88.8(3)
C8 C13 C14 N1 -94.1(3)
C14 N1 C15 C16 -120.8(3)
C18 N1 C15 C16 52.9(3)
C19 N2 C16 C15 -165.1(2)
C17 N2 C16 C15 61.0(3)
N1 C15 C16 N2 -55.7(3)
C19 N2 C17 C18 164.8(2)
C16 N2 C17 C18 -61.2(3)
C14 N1 C18 C17 119.2(3)
C15 N1 C18 C17 -54.3(3)
N2 C17 C18 N1 57.4(3)
C17 N2 C19 C20 18.0(3)
C16 N2 C19 C20 -113.0(3)
C17 N2 C19 C24 -158.1(2)
C16 N2 C19 C24 70.9(3)
C24 C19 C20 C21 -1.1(4)
N2 C19 C20 C21 -177.3(2)
C19 C20 C21 C22 -1.9(4)
C20 C21 C22 C23 2.4(4)
C21 C22 C23 C24 0.1(4)
C21 C22 C23 Cl2 179.6(2)
C22 C23 C24 C19 -3.1(4)
Cl2 C23 C24 C19 177.4(2)
C22 C23 C24 Cl1 174.3(2)
Cl2 C23 C24 Cl1 -5.2(3)
C20 C19 C24 C23 3.5(4)
N2 C19 C24 C23 179.8(2)
C20 C19 C24 Cl1 -173.9(2)
N2 C19 C24 Cl1 2.4(3)

loop_
_cod_related_entry_id
_cod_related_entry_database
_cod_related_entry_code
1 ChemSpider 21126383
